data_1503736
loop_
_publ_author_name
'Toyota, Shinji'
'Onishi, Hiroyuki'
'Kawai, Yoshihiro'
'Morimoto, Takaaki'
'Miyahara, Hiroaki'
'Iwanaga, Tetsuo'
'Wakamatsu, Kan'

_publ_section_title
;
 Stereogenic motif consisting of rigid ring and intraannular chains:
 isolation and structures of stereoisomers of
 9-alkyl-1,8-anthrylene-butadiynylene cyclic dimers.
;
_journal_issue 2
_journal_name_full 'Organic letters'
_journal_page_first 321
_journal_page_last 324
_journal_paper_doi 10.1021/ol802488z
_journal_volume 11
_journal_year 2009
_chemical_formula_moiety 'C44 H32'
_chemical_formula_sum 'C44 H32'
_chemical_formula_weight 560.70
_chemical_melting_point_gt 451
_chemical_melting_point_lt 453
_chemical_name_systematic
; 
 ? 
;
_space_group_IT_number 2
_symmetry_cell_setting triclinic
_symmetry_space_group_name_Hall '-P 1'
_symmetry_space_group_name_H-M 'P -1'
_atom_sites_solution_hydrogens geom
_atom_sites_solution_primary direct
_atom_sites_solution_secondary difmap
_audit_creation_method SHELXL-97
_cell_angle_alpha 72.870(12)
_cell_angle_beta 72.915(14)
_cell_angle_gamma 68.027(9)
_cell_formula_units_Z 2
_cell_length_a 11.1772(7)
_cell_length_b 11.9076(14)
_cell_length_c 13.265(3)
_cell_measurement_temperature 113(2)
_cell_volume 1530.7(4)
_computing_cell_refinement PROCESS-AUTO
_computing_data_collection PROCESS-AUTO
_computing_structure_refinement 'SHELXL-97 (Sheldrick, 1997)'
_computing_structure_solution 'SHELXS-97 (Sheldrick, 1990)'
_diffrn_ambient_temperature 113(2)
_diffrn_measured_fraction_theta_full 0.987
_diffrn_measured_fraction_theta_max 0.987
_diffrn_measurement_device_type 'Rigaku RAXIS-RAPID Imaging Plate'
_diffrn_measurement_method \w
_diffrn_radiation_monochromator graphite
_diffrn_radiation_source 'fine-focus sealed tube'
_diffrn_radiation_type MoK\a
_diffrn_radiation_wavelength 0.71069
_diffrn_reflns_av_R_equivalents 0.0624
_diffrn_reflns_av_sigmaI/netI 0.1168
_diffrn_reflns_limit_h_max 14
_diffrn_reflns_limit_h_min -13
_diffrn_reflns_limit_k_max 15
_diffrn_reflns_limit_k_min -15
_diffrn_reflns_limit_l_max 17
_diffrn_reflns_limit_l_min -17
_diffrn_reflns_number 14634
_diffrn_reflns_theta_full 27.48
_diffrn_reflns_theta_max 27.48
_diffrn_reflns_theta_min 1.64
_exptl_absorpt_coefficient_mu 0.069
_exptl_absorpt_correction_T_max 0.9925
_exptl_absorpt_correction_T_min 0.9737
_exptl_absorpt_correction_type multi-scan
_exptl_absorpt_process_details '(Higashi, 1995)'
_exptl_crystal_colour orange
_exptl_crystal_density_diffrn 1.217
_exptl_crystal_density_method 'not measured'
_exptl_crystal_description block
_exptl_crystal_F_000 592
_exptl_crystal_size_max 0.39
_exptl_crystal_size_mid 0.17
_exptl_crystal_size_min 0.11
_refine_diff_density_max 0.272
_refine_diff_density_min -0.399
_refine_diff_density_rms 0.076
_refine_ls_extinction_method none
_refine_ls_goodness_of_fit_ref 0.951
_refine_ls_hydrogen_treatment noref
_refine_ls_matrix_type full
_refine_ls_number_parameters 525
_refine_ls_number_reflns 6933
_refine_ls_number_restraints 0
_refine_ls_restrained_S_all 0.951
_refine_ls_R_factor_all 0.1319
_refine_ls_R_factor_gt 0.0586
_refine_ls_shift/su_max 0.000
_refine_ls_shift/su_mean 0.000
_refine_ls_structure_factor_coef Fsqd
_refine_ls_weighting_details 'calc w=1/[\s^2^(Fo^2^)+(0.0581P)^2^+0.0000P] where P=(Fo^2^+2Fc^2^)/3'
_refine_ls_weighting_scheme calc
_refine_ls_wR_factor_gt 0.1035
_refine_ls_wR_factor_ref 0.1344
_reflns_number_gt 3873
_reflns_number_total 6933
_reflns_threshold_expression >2sigma(I)
_cod_data_source_file ol802488z_si_002.cif
_cod_data_source_block syn3cBu
_cod_original_cell_volume 1530.6(4)
_cod_database_code 1503736

loop_
_symmetry_equiv_pos_as_xyz
'x, y, z'
'-x, -y, -z'

loop_
_atom_site_label
_atom_site_type_symbol
_atom_site_fract_x
_atom_site_fract_y
_atom_site_fract_z
_atom_site_U_iso_or_equiv
_atom_site_adp_type
_atom_site_occupancy
_atom_site_symmetry_multiplicity
_atom_site_calc_flag
C1 C 0.6438(2) 0.07890(19) 0.35714(17) 0.0173(5) Uani 1 1 d
C2 C 0.5138(2) 0.0839(2) 0.37656(18) 0.0195(5) Uani 1 1 d
H1 H 0.492(2) 0.022(2) 0.3569(18) 0.027(7) Uiso 1 1 d
C3 C 0.4099(2) 0.1714(2) 0.43022(19) 0.0215(5) Uani 1 1 d
H2 H 0.321(2) 0.169(2) 0.4436(19) 0.032(7) Uiso 1 1 d
C4 C 0.4382(2) 0.2499(2) 0.46946(18) 0.0196(5) Uani 1 1 d
H3 H 0.372(2) 0.300(2) 0.5097(18) 0.021(6) Uiso 1 1 d
C5 C 0.7503(2) 0.4100(2) 0.52986(18) 0.0190(5) Uani 1 1 d
H4 H 0.679(2) 0.462(2) 0.5687(18) 0.024(6) Uiso 1 1 d
C6 C 0.8747(2) 0.4094(2) 0.52114(19) 0.0222(5) Uani 1 1 d
H5 H 0.891(2) 0.459(2) 0.5532(18) 0.020(6) Uiso 1 1 d
C7 C 0.9828(2) 0.3219(2) 0.47016(18) 0.0220(5) Uani 1 1 d
H6 H 1.075(2) 0.3106(19) 0.4662(17) 0.017(6) Uiso 1 1 d
C8 C 0.9657(2) 0.24161(19) 0.42226(17) 0.0173(5) Uani 1 1 d
C9 C 0.8067(2) 0.17855(19) 0.36377(17) 0.0158(5) Uani 1 1 d
C10 C 0.5973(2) 0.3310(2) 0.49294(18) 0.0194(5) Uani 1 1 d
H7 H 0.530(2) 0.382(2) 0.5316(18) 0.025(7) Uiso 1 1 d
C11 C 0.6771(2) 0.16928(19) 0.38918(16) 0.0157(5) Uani 1 1 d
C12 C 0.5700(2) 0.25036(19) 0.45206(17) 0.0168(5) Uani 1 1 d
C13 C 0.8337(2) 0.24742(19) 0.42085(16) 0.0158(5) Uani 1 1 d
C14 C 0.7260(2) 0.32869(19) 0.48252(17) 0.0170(5) Uani 1 1 d
C15 C 0.9063(2) 0.1319(2) 0.26747(18) 0.0168(5) Uani 1 1 d
H8 H 0.988(2) 0.0631(19) 0.2908(16) 0.014(6) Uiso 1 1 d
H9 H 0.869(2) 0.0932(19) 0.2298(17) 0.021(6) Uiso 1 1 d
C16 C 0.9516(2) 0.2347(2) 0.18056(18) 0.0195(5) Uani 1 1 d
H10 H 0.876(2) 0.291(2) 0.1469(19) 0.028(7) Uiso 1 1 d
H11 H 0.978(2) 0.284(2) 0.2129(18) 0.021(6) Uiso 1 1 d
C17 C 1.0648(3) 0.1831(2) 0.09208(19) 0.0253(6) Uani 1 1 d
H12 H 1.038(2) 0.127(2) 0.0613(19) 0.028(7) Uiso 1 1 d
H13 H 1.146(3) 0.123(2) 0.127(2) 0.038(7) Uiso 1 1 d
C18 C 1.1028(3) 0.2829(3) -0.0003(2) 0.0393(7) Uani 1 1 d
H14 H 1.131(3) 0.334(2) 0.027(2) 0.042(8) Uiso 1 1 d
H15 H 1.180(3) 0.243(2) -0.054(2) 0.050(9) Uiso 1 1 d
H16 H 1.026(3) 0.334(3) -0.038(2) 0.062(10) Uiso 1 1 d
C19 C 1.0817(2) 0.1472(2) 0.38430(18) 0.0187(5) Uani 1 1 d
C20 C 1.1787(2) 0.0675(2) 0.35404(18) 0.0188(5) Uani 1 1 d
C21 C 1.2817(2) -0.0272(2) 0.31404(18) 0.0191(5) Uani 1 1 d
C22 C 1.3638(2) -0.1119(2) 0.27554(17) 0.0182(5) Uani 1 1 d
C23 C 1.4626(2) -0.22045(19) 0.24383(17) 0.0162(5) Uani 1 1 d
C24 C 1.5887(2) -0.2425(2) 0.25691(18) 0.0195(5) Uani 1 1 d
H17 H 1.606(2) -0.1746(19) 0.2776(17) 0.018(6) Uiso 1 1 d
C25 C 1.6875(2) -0.3586(2) 0.25157(18) 0.0214(5) Uani 1 1 d
H18 H 1.773(2) -0.367(2) 0.2618(19) 0.032(7) Uiso 1 1 d
C26 C 1.6581(2) -0.4524(2) 0.23601(18) 0.0207(5) Uani 1 1 d
H19 H 1.725(2) -0.536(2) 0.2384(18) 0.024(6) Uiso 1 1 d
C27 C 1.3452(2) -0.6260(2) 0.19667(18) 0.0213(5) Uani 1 1 d
H20 H 1.421(2) -0.7070(19) 0.1940(16) 0.016(6) Uiso 1 1 d
C28 C 1.2211(2) -0.6196(2) 0.19737(19) 0.0235(5) Uani 1 1 d
H21 H 1.202(2) -0.699(2) 0.1942(19) 0.038(7) Uiso 1 1 d
C29 C 1.1176(2) -0.5073(2) 0.20580(19) 0.0219(5) Uani 1 1 d
H22 H 1.027(2) -0.506(2) 0.2116(18) 0.026(7) Uiso 1 1 d
C30 C 1.1397(2) -0.4019(2) 0.20866(17) 0.0182(5) Uani 1 1 d
C31 C 1.3067(2) -0.29664(19) 0.19526(16) 0.0148(5) Uani 1 1 d
C32 C 1.5014(2) -0.5329(2) 0.20712(18) 0.0206(5) Uani 1 1 d
H23 H 1.574(3) -0.618(2) 0.205(2) 0.039(7) Uiso 1 1 d
C33 C 1.4306(2) -0.31484(19) 0.21744(16) 0.0159(5) Uani 1 1 d
C34 C 1.5299(2) -0.4340(2) 0.22023(17) 0.0186(5) Uani 1 1 d
C35 C 1.2730(2) -0.40239(19) 0.20008(16) 0.0155(5) Uani 1 1 d
C36 C 1.3743(2) -0.5209(2) 0.20162(17) 0.0177(5) Uani 1 1 d
C37 C 1.2227(2) -0.1678(2) 0.15101(18) 0.0168(5) Uani 1 1 d
H24 H 1.132(2) -0.1386(19) 0.1974(17) 0.019(6) Uiso 1 1 d
H25 H 1.264(2) -0.1066(19) 0.1469(16) 0.015(6) Uiso 1 1 d
C38 C 1.2065(2) -0.1570(2) 0.03617(19) 0.0210(5) Uani 1 1 d
H26 H 1.139(2) -0.071(2) 0.0091(19) 0.031(7) Uiso 1 1 d
H27 H 1.159(2) -0.214(2) 0.0355(17) 0.021(6) Uiso 1 1 d
C39 C 1.3372(3) -0.1784(2) -0.0466(2) 0.0283(6) Uani 1 1 d
H28 H 1.400(2) -0.265(2) -0.0227(18) 0.025(6) Uiso 1 1 d
H29 H 1.318(3) -0.172(2) -0.119(2) 0.048(8) Uiso 1 1 d
C40 C 1.4066(3) -0.0837(3) -0.0636(3) 0.0426(8) Uani 1 1 d
H30 H 1.344(3) 0.002(3) -0.082(2) 0.055(10) Uiso 1 1 d
H31 H 1.439(3) -0.092(2) 0.004(2) 0.048(8) Uiso 1 1 d
H32 H 1.486(3) -0.091(2) -0.122(2) 0.043(8) Uiso 1 1 d
C41 C 1.0255(2) -0.2991(2) 0.23344(18) 0.0190(5) Uani 1 1 d
C42 C 0.9270(2) -0.2176(2) 0.26155(18) 0.0208(5) Uani 1 1 d
C43 C 0.8239(2) -0.1185(2) 0.29330(18) 0.0201(5) Uani 1 1 d
C44 C 0.7421(2) -0.0263(2) 0.31995(17) 0.0182(5) Uani 1 1 d

loop_
_atom_site_aniso_label
_atom_site_aniso_U_11
_atom_site_aniso_U_22
_atom_site_aniso_U_33
_atom_site_aniso_U_23
_atom_site_aniso_U_13
_atom_site_aniso_U_12
C1 0.0174(13) 0.0170(11) 0.0157(11) -0.0033(9) -0.0025(9) -0.0040(10)
C2 0.0188(13) 0.0206(12) 0.0209(12) -0.0062(10) -0.0044(10) -0.0065(11)
C3 0.0143(13) 0.0225(12) 0.0248(13) -0.0045(10) -0.0019(10) -0.0044(11)
C4 0.0134(12) 0.0194(12) 0.0193(12) -0.0049(10) 0.0008(10) -0.0003(10)
C5 0.0206(13) 0.0171(12) 0.0154(11) -0.0067(9) -0.0005(10) -0.0015(11)
C6 0.0250(14) 0.0225(13) 0.0213(12) -0.0105(10) -0.0034(10) -0.0063(11)
C7 0.0159(13) 0.0271(13) 0.0244(13) -0.0083(10) -0.0042(10) -0.0061(11)
C8 0.0175(12) 0.0177(11) 0.0156(11) -0.0040(9) -0.0026(9) -0.0045(10)
C9 0.0161(12) 0.0142(11) 0.0144(11) -0.0029(9) -0.0024(9) -0.0025(10)
C10 0.0176(13) 0.0146(12) 0.0178(12) -0.0043(10) 0.0023(10) 0.0000(10)
C11 0.0166(12) 0.0165(11) 0.0112(10) -0.0018(9) -0.0025(9) -0.0034(10)
C12 0.0159(12) 0.0162(11) 0.0153(11) -0.0011(9) -0.0032(9) -0.0035(10)
C13 0.0159(12) 0.0152(11) 0.0130(11) -0.0026(9) -0.0011(9) -0.0030(10)
C14 0.0198(13) 0.0157(11) 0.0149(11) -0.0021(9) -0.0031(9) -0.0060(10)
C15 0.0158(12) 0.0190(12) 0.0182(11) -0.0094(9) 0.0005(9) -0.0072(10)
C16 0.0191(13) 0.0214(12) 0.0181(12) -0.0071(10) -0.0034(10) -0.0047(11)
C17 0.0239(14) 0.0302(14) 0.0194(12) -0.0073(11) 0.0020(11) -0.0094(12)
C18 0.046(2) 0.055(2) 0.0208(14) -0.0049(14) 0.0003(14) -0.0278(17)
C19 0.0192(13) 0.0189(12) 0.0202(12) -0.0064(9) -0.0041(10) -0.0066(11)
C20 0.0189(13) 0.0192(12) 0.0225(12) -0.0067(10) -0.0054(10) -0.0080(11)
C21 0.0163(12) 0.0205(12) 0.0219(12) -0.0042(10) -0.0076(10) -0.0048(10)
C22 0.0169(13) 0.0213(12) 0.0194(12) -0.0049(10) -0.0040(9) -0.0087(11)
C23 0.0154(12) 0.0157(11) 0.0153(11) -0.0034(9) -0.0014(9) -0.0038(10)
C24 0.0174(13) 0.0224(13) 0.0207(12) -0.0062(10) -0.0013(10) -0.0090(11)
C25 0.0127(13) 0.0286(13) 0.0208(12) -0.0060(10) -0.0026(10) -0.0043(11)
C26 0.0159(13) 0.0208(12) 0.0206(12) -0.0040(10) -0.0032(10) -0.0010(11)
C27 0.0229(14) 0.0165(12) 0.0216(12) -0.0068(10) -0.0029(10) -0.0022(11)
C28 0.0243(14) 0.0216(13) 0.0264(13) -0.0076(10) -0.0050(11) -0.0072(11)
C29 0.0170(13) 0.0250(13) 0.0256(13) -0.0060(10) -0.0047(10) -0.0078(11)
C30 0.0167(13) 0.0203(12) 0.0159(11) -0.0060(9) -0.0025(9) -0.0031(10)
C31 0.0149(12) 0.0145(11) 0.0132(10) -0.0061(9) 0.0008(9) -0.0031(9)
C32 0.0177(13) 0.0190(12) 0.0202(12) -0.0053(10) -0.0021(10) -0.0007(11)
C33 0.0153(12) 0.0190(11) 0.0117(10) -0.0037(9) -0.0004(9) -0.0051(10)
C34 0.0166(12) 0.0200(12) 0.0170(11) -0.0045(9) -0.0026(9) -0.0033(10)
C35 0.0166(12) 0.0170(11) 0.0117(10) -0.0038(9) -0.0027(9) -0.0036(10)
C36 0.0181(13) 0.0193(12) 0.0139(11) -0.0057(9) -0.0021(9) -0.0031(10)
C37 0.0145(12) 0.0156(11) 0.0202(12) -0.0050(9) -0.0042(10) -0.0032(10)
C38 0.0227(13) 0.0183(12) 0.0246(13) -0.0040(10) -0.0127(10) -0.0037(11)
C39 0.0348(16) 0.0298(14) 0.0195(13) -0.0063(11) -0.0057(11) -0.0084(13)
C40 0.051(2) 0.052(2) 0.0308(16) -0.0113(15) 0.0057(15) -0.0314(18)
C41 0.0186(13) 0.0207(12) 0.0220(12) -0.0064(10) -0.0050(10) -0.0089(11)
C42 0.0196(13) 0.0223(12) 0.0237(12) -0.0079(10) -0.0038(10) -0.0084(11)
C43 0.0178(13) 0.0222(12) 0.0241(12) -0.0072(10) -0.0030(10) -0.0098(11)
C44 0.0152(12) 0.0235(12) 0.0193(12) -0.0056(10) -0.0036(9) -0.0087(11)

loop_
_atom_type_symbol
_atom_type_description
_atom_type_scat_dispersion_real
_atom_type_scat_dispersion_imag
_atom_type_scat_source
C C 0.0033 0.0016 'International Tables Vol C Tables 4.2.6.8 and 6.1.1.4'
H H 0.0000 0.0000 'International Tables Vol C Tables 4.2.6.8 and 6.1.1.4'

loop_
_geom_angle_atom_site_label_1
_geom_angle_atom_site_label_2
_geom_angle_atom_site_label_3
_geom_angle
C2 C1 C44 117.3(2)
C2 C1 C11 120.0(2)
C44 C1 C11 122.2(2)
C1 C2 C3 122.3(2)
C1 C2 H1 119.9(14)
C3 C2 H1 117.7(14)
C4 C3 C2 119.3(2)
C4 C3 H2 121.6(15)
C2 C3 H2 118.9(15)
C3 C4 C12 121.4(2)
C3 C4 H3 118.7(14)
C12 C4 H3 119.9(14)
C6 C5 C14 121.3(2)
C6 C5 H4 120.4(15)
C14 C5 H4 118.2(15)
C5 C6 C7 119.4(2)
C5 C6 H5 121.9(15)
C7 C6 H5 118.5(15)
C8 C7 C6 121.9(2)
C8 C7 H6 113.6(14)
C6 C7 H6 124.5(14)
C7 C8 C19 117.0(2)
C7 C8 C13 120.3(2)
C19 C8 C13 122.4(2)
C13 C9 C11 118.4(2)
C13 C9 C15 120.83(19)
C11 C9 C15 120.2(2)
C12 C10 C14 121.9(2)
C12 C10 H7 118.5(15)
C14 C10 H7 119.4(15)
C9 C11 C12 120.0(2)
C9 C11 C1 123.9(2)
C12 C11 C1 116.06(19)
C10 C12 C4 120.6(2)
C10 C12 C11 118.9(2)
C4 C12 C11 120.5(2)
C9 C13 C14 119.5(2)
C9 C13 C8 124.3(2)
C14 C13 C8 116.2(2)
C10 C14 C5 120.2(2)
C10 C14 C13 119.5(2)
C5 C14 C13 120.3(2)
C9 C15 C16 113.24(18)
C9 C15 H8 111.1(12)
C16 C15 H8 108.7(11)
C9 C15 H9 111.7(12)
C16 C15 H9 106.1(11)
H8 C15 H9 105.6(17)
C17 C16 C15 112.15(19)
C17 C16 H10 108.0(14)
C15 C16 H10 108.3(13)
C17 C16 H11 109.7(13)
C15 C16 H11 110.9(13)
H10 C16 H11 107.7(19)
C18 C17 C16 113.4(2)
C18 C17 H12 108.7(13)
C16 C17 H12 109.1(13)
C18 C17 H13 111.7(13)
C16 C17 H13 109.0(14)
H12 C17 H13 104.6(18)
C17 C18 H14 109.5(15)
C17 C18 H15 109.1(15)
H14 C18 H15 107(2)
C17 C18 H16 110.2(16)
H14 C18 H16 112(2)
H15 C18 H16 108(2)
C20 C19 C8 179.1(3)
C19 C20 C21 173.7(3)
C22 C21 C20 174.1(3)
C21 C22 C23 172.6(2)
C24 C23 C22 116.4(2)
C24 C23 C33 120.3(2)
C22 C23 C33 122.4(2)
C23 C24 C25 121.6(2)
C23 C24 H17 117.6(12)
C25 C24 H17 120.5(12)
C26 C25 C24 119.6(2)
C26 C25 H18 123.7(14)
C24 C25 H18 116.6(14)
C25 C26 C34 121.0(2)
C25 C26 H19 119.9(13)
C34 C26 H19 119.1(13)
C28 C27 C36 121.6(2)
C28 C27 H20 120.7(12)
C36 C27 H20 117.7(12)
C27 C28 C29 119.3(2)
C27 C28 H21 120.4(13)
C29 C28 H21 120.3(13)
C30 C29 C28 121.9(2)
C30 C29 H22 119.8(14)
C28 C29 H22 118.3(14)
C29 C30 C41 116.8(2)
C29 C30 C35 120.5(2)
C41 C30 C35 122.3(2)
C35 C31 C33 118.66(19)
C35 C31 C37 120.5(2)
C33 C31 C37 120.18(18)
C36 C32 C34 121.0(2)
C36 C32 H23 118.9(14)
C34 C32 H23 120.1(14)
C31 C33 C34 119.8(2)
C31 C33 C23 123.9(2)
C34 C33 C23 116.3(2)
C32 C34 C26 119.8(2)
C32 C34 C33 119.6(2)
C26 C34 C33 120.6(2)
C31 C35 C36 119.2(2)
C31 C35 C30 124.6(2)
C36 C35 C30 116.07(19)
C32 C36 C27 119.9(2)
C32 C36 C35 120.0(2)
C27 C36 C35 120.1(2)
C31 C37 C38 111.34(19)
C31 C37 H24 114.8(12)
C38 C37 H24 108.5(13)
C31 C37 H25 110.1(12)
C38 C37 H25 107.9(12)
H24 C37 H25 103.7(17)
C39 C38 C37 113.3(2)
C39 C38 H26 109.9(12)
C37 C38 H26 111.3(13)
C39 C38 H27 110.0(13)
C37 C38 H27 112.0(12)
H26 C38 H27 99.5(18)
C40 C39 C38 113.8(2)
C40 C39 H28 108.4(13)
C38 C39 H28 109.6(13)
C40 C39 H29 107.3(14)
C38 C39 H29 108.2(15)
H28 C39 H29 109(2)
C39 C40 H30 109.8(16)
C39 C40 H31 111.7(15)
H30 C40 H31 109(2)
C39 C40 H32 114.2(15)
H30 C40 H32 107(2)
H31 C40 H32 105(2)
C42 C41 C30 175.3(2)
C41 C42 C43 174.0(2)
C44 C43 C42 173.8(2)
C43 C44 C1 176.9(2)

loop_
_geom_bond_atom_site_label_1
_geom_bond_atom_site_label_2
_geom_bond_distance
C1 C2 1.381(3)
C1 C44 1.426(3)
C1 C11 1.463(3)
C2 C3 1.410(3)
C2 H1 0.98(2)
C3 C4 1.359(3)
C3 H2 0.97(2)
C4 C12 1.425(3)
C4 H3 0.90(2)
C5 C6 1.358(3)
C5 C14 1.436(3)
C5 H4 0.93(2)
C6 C7 1.413(3)
C6 H5 0.92(2)
C7 C8 1.386(3)
C7 H6 0.97(2)
C8 C19 1.434(3)
C8 C13 1.457(3)
C9 C13 1.422(3)
C9 C11 1.426(3)
C9 C15 1.517(3)
C10 C12 1.389(3)
C10 C14 1.394(3)
C10 H7 0.90(2)
C11 C12 1.443(3)
C13 C14 1.439(3)
C15 C16 1.541(3)
C15 H8 1.03(2)
C15 H9 1.02(2)
C16 C17 1.525(3)
C16 H10 0.99(2)
C16 H11 0.98(2)
C17 C18 1.520(3)
C17 H12 1.04(2)
C17 H13 1.05(3)
C18 H14 0.97(3)
C18 H15 1.01(3)
C18 H16 1.02(3)
C19 C20 1.198(3)
C20 C21 1.378(3)
C21 C22 1.207(3)
C22 C23 1.430(3)
C23 C24 1.387(3)
C23 C33 1.456(3)
C24 C25 1.416(3)
C24 H17 1.02(2)
C25 C26 1.359(3)
C25 H18 0.97(2)
C26 C34 1.435(3)
C26 H19 1.00(2)
C27 C28 1.358(3)
C27 C36 1.429(3)
C27 H20 1.02(2)
C28 C29 1.412(3)
C28 H21 1.06(2)
C29 C30 1.380(3)
C29 H22 0.98(2)
C30 C41 1.434(3)
C30 C35 1.458(3)
C31 C35 1.423(3)
C31 C33 1.424(3)
C31 C37 1.515(3)
C32 C36 1.395(3)
C32 C34 1.397(3)
C32 H23 1.04(3)
C33 C34 1.436(3)
C35 C36 1.441(3)
C37 C38 1.549(3)
C37 H24 1.01(2)
C37 H25 0.98(2)
C38 C39 1.533(3)
C38 H26 1.05(2)
C38 H27 1.01(2)
C39 C40 1.525(4)
C39 H28 1.02(2)
C39 H29 1.02(3)
C40 H30 1.01(3)
C40 H31 1.03(3)
C40 H32 0.99(3)
C41 C42 1.210(3)
C42 C43 1.374(3)
C43 C44 1.206(3)

loop_
_geom_torsion_atom_site_label_1
_geom_torsion_atom_site_label_2
_geom_torsion_atom_site_label_3
_geom_torsion_atom_site_label_4
_geom_torsion
C44 C1 C2 C3 169.1(2)
C11 C1 C2 C3 -2.2(3)
C1 C2 C3 C4 -3.5(3)
C2 C3 C4 C12 3.7(3)
C14 C5 C6 C7 -3.9(3)
C5 C6 C7 C8 4.3(3)
C6 C7 C8 C19 -172.8(2)
C6 C7 C8 C13 1.6(3)
C13 C9 C11 C12 14.1(3)
C15 C9 C11 C12 -157.24(19)
C13 C9 C11 C1 -164.56(19)
C15 C9 C11 C1 24.1(3)
C2 C1 C11 C9 -174.0(2)
C44 C1 C11 C9 15.1(3)
C2 C1 C11 C12 7.3(3)
C44 C1 C11 C12 -163.55(19)
C14 C10 C12 C4 176.3(2)
C14 C10 C12 C11 -5.3(3)
C3 C4 C12 C10 -179.9(2)
C3 C4 C12 C11 1.8(3)
C9 C11 C12 C10 -4.3(3)
C1 C11 C12 C10 174.49(19)
C9 C11 C12 C4 174.1(2)
C1 C11 C12 C4 -7.1(3)
C11 C9 C13 C14 -14.6(3)
C15 C9 C13 C14 156.68(19)
C11 C9 C13 C8 165.12(19)
C15 C9 C13 C8 -23.6(3)
C7 C8 C13 C9 172.85(19)
C19 C8 C13 C9 -13.1(3)
C7 C8 C13 C14 -7.4(3)
C19 C8 C13 C14 166.61(18)
C12 C10 C14 C5 -177.38(19)
C12 C10 C14 C13 4.8(3)
C6 C5 C14 C10 179.8(2)
C6 C5 C14 C13 -2.4(3)
C9 C13 C14 C10 5.4(3)
C8 C13 C14 C10 -174.33(19)
C9 C13 C14 C5 -172.43(19)
C8 C13 C14 C5 7.8(3)
C13 C9 C15 C16 -53.6(3)
C11 C9 C15 C16 117.5(2)
C9 C15 C16 C17 172.4(2)
C15 C16 C17 C18 174.5(2)
C7 C8 C19 C20 73(16)
C13 C8 C19 C20 -102(16)
C8 C19 C20 C21 116(16)
C19 C20 C21 C22 -3(4)
C20 C21 C22 C23 -116(3)
C21 C22 C23 C24 -69.2(19)
C21 C22 C23 C33 100.1(19)
C22 C23 C24 C25 165.8(2)
C33 C23 C24 C25 -3.8(3)
C23 C24 C25 C26 -1.7(3)
C24 C25 C26 C34 2.7(3)
C36 C27 C28 C29 -1.5(4)
C27 C28 C29 C30 2.9(4)
C28 C29 C30 C41 -171.0(2)
C28 C29 C30 C35 1.7(3)
C35 C31 C33 C34 13.8(3)
C37 C31 C33 C34 -156.95(19)
C35 C31 C33 C23 -162.74(19)
C37 C31 C33 C23 26.5(3)
C24 C23 C33 C31 -175.4(2)
C22 C23 C33 C31 15.6(3)
C24 C23 C33 C34 7.9(3)
C22 C23 C33 C34 -161.0(2)
C36 C32 C34 C26 174.0(2)
C36 C32 C34 C33 -6.2(3)
C25 C26 C34 C32 -178.4(2)
C25 C26 C34 C33 1.8(3)
C31 C33 C34 C32 -3.6(3)
C23 C33 C34 C32 173.26(19)
C31 C33 C34 C26 176.2(2)
C23 C33 C34 C26 -6.9(3)
C33 C31 C35 C36 -14.6(3)
C37 C31 C35 C36 156.19(19)
C33 C31 C35 C30 162.5(2)
C37 C31 C35 C30 -26.8(3)
C29 C30 C35 C31 175.8(2)
C41 C30 C35 C31 -12.0(3)
C29 C30 C35 C36 -7.1(3)
C41 C30 C35 C36 165.10(19)
C34 C32 C36 C27 -175.1(2)
C34 C32 C36 C35 5.4(3)
C28 C27 C36 C32 176.2(2)
C28 C27 C36 C35 -4.3(3)
C31 C35 C36 C32 5.1(3)
C30 C35 C36 C32 -172.2(2)
C31 C35 C36 C27 -174.4(2)
C30 C35 C36 C27 8.3(3)
C35 C31 C37 C38 -55.0(3)
C33 C31 C37 C38 115.6(2)
C31 C37 C38 C39 -62.2(3)
C37 C38 C39 C40 -62.5(3)
C29 C30 C41 C42 64(3)
C35 C30 C41 C42 -108(3)
C30 C41 C42 C43 112(3)
C41 C42 C43 C44 4(4)
C42 C43 C44 C1 -115(4)
C2 C1 C44 C43 -70(5)
C11 C1 C44 C43 101(5)
